data_2101679
loop_
_publ_author_name
'Schofield, P. F.'
'Knight, K. S.'
'Redfern, S. A. T.'
'Cressey, G.'

_publ_section_title
;
 Distortion Characteristics Across the Structural Phase Transition in
 (Cu~1{-~<i>x</i>}Zn~<i>x~</i>)WO~4~
;
_journal_issue 1
_journal_name_full 'Acta Crystallographica Section B'
_journal_page_first 102
_journal_page_last 112
_journal_paper_doi 10.1107/S0108768196010403
_journal_volume 53
_journal_year 1997
_chemical_formula_sum 'Cu0.3 O4 W Zn0.7'
_space_group_IT_number 2
_space_group_name_Hall '-P 1'
_space_group_name_H-M_alt 'P -1'
_symmetry_cell_setting triclinic
_symmetry_space_group_name_Hall '-P 1'
_symmetry_space_group_name_H-M 'P -1'
_cell_angle_alpha 89.6303(19)
_cell_angle_beta 91.1899(18)
_cell_angle_gamma 92.0730(18)
_cell_formula_units_Z 2
_cell_length_a 4.68411(10)
_cell_length_b 5.74374(13)
_cell_length_c 4.90925(10)
_cell_volume 131.963(5)
_diffrn_radiation_probe neutron
_diffrn_radiation_type neutron
_diffrn_radiation_wavelength 1.227
_cod_data_source_file ha0150.cif
_cod_data_source_block 70
_cod_original_formula_sum 'Cu0.30 O4 W1 Zn0.70'
_cod_database_code 2101679

loop_
_space_group_symop_id
_space_group_symop_operation_xyz
1 x,y,z
2 -x,-y,-z

loop_
_atom_site_label
_atom_site_fract_x
_atom_site_fract_y
_atom_site_fract_z
Zn 0.5001(12) 0.6808(9) 0.2542(13)
W -0.0068(16) 0.1760(11) 0.2457(15)
O1 0.2557(12) 0.3809(10) 0.3966(13)
O2 0.2204(12) 0.8998(9) 0.4422(13)
O3 0.7426(13) 0.3721(11) 0.0872(15)
O4 0.7851(13) 0.8892(12) 0.0640(10)

loop_
_geom_bond_atom_site_label_1
_geom_bond_atom_site_label_2
_geom_bond_site_symmetry_2
_geom_bond_distance
_geom_bond_publ_flag
Zn O2 . 2.082(8) no
Zn O1 . 2.155(8) no
Zn O3 . 2.305(9) no
Zn O4 . 2.001(9) no
Zn O1 2_666 2.077(9) no
Zn O3 2_665 2.024(9) no
W O1 . 1.821(10) no
W O2 1_545 2.154(9) no
W O3 1_455 1.816(9) no
W O4 1_445 2.079(10) no
W O2 2_566 1.887(10) no
W O4 2_665 1.907(10) no
